data_7035863
loop_
_publ_author_name
'Hawes, Chris S.'
'Chilton, Nicholas F.'
'Moubaraki, Boujemaa'
'Knowles, Gregory P.'
'Chaffee, Alan L.'
'Murray, Keith S.'
'Batten, Stuart R.'
'Turner, David R.'

_publ_section_title
;
 Coordination polymers from a highly flexible alkyldiamine-derived ligand:
 structure, magnetism and gas adsorption studies.
;
_journal_issue 40
_journal_name_full 'Dalton transactions (Cambridge, England : 2003)'
_journal_page_first 17494
_journal_page_last 17507
_journal_paper_doi 10.1039/c5dt02323h
_journal_volume 44
_journal_year 2015
_chemical_formula_moiety 'C17 H14 N O4 Zn, C3 H7 N O'
_chemical_formula_sum 'C20 H21 N2 O5 Zn'
_chemical_formula_weight 434.76
_space_group_crystal_system triclinic
_space_group_IT_number 2
_space_group_name_Hall '-P 1'
_space_group_name_H-M_alt 'P -1'
_symmetry_space_group_name_Hall '-P 1'
_symmetry_space_group_name_H-M 'P -1'
_atom_sites_solution_hydrogens geom
_audit_creation_date 2015-06-12
_audit_creation_method
;
Olex2 1.2
(compiled 2015.01.26 svn.r3150 for OlexSys, GUI svn.r4998)
;
_audit_update_record
;
2015-07-14 deposited with the CCDC.
2015-07-16 downloaded from the CCDC.
;
_cell_angle_alpha 95.02(3)
_cell_angle_beta 94.33(3)
_cell_angle_gamma 99.72(3)
_cell_formula_units_Z 2
_cell_length_a 5.9540(12)
_cell_length_b 13.521(3)
_cell_length_c 13.942(3)
_cell_measurement_reflns_used 3987
_cell_measurement_temperature 100(2)
_cell_measurement_theta_max 25.49
_cell_measurement_theta_min 1.473
_cell_volume 1097.4(4)
_computing_cell_refinement 'XDS (Kabsch, 1993)'
_computing_data_collection 'BluIce (McPhillips, 2002)'
_computing_data_reduction 'XDS (Kabsch, 1993)'
_computing_molecular_graphics 'Olex2 (Dolomanov et al., 2009)'
_computing_publication_material 'Olex2 (Dolomanov et al., 2009)'
_computing_structure_refinement 'SHELXL-2014 (Sheldrick, 2014)'
_computing_structure_solution 'SHELXS-97 (Sheldrick, 1997)'
_diffrn_ambient_temperature 100
_diffrn_measured_fraction_theta_full 0.979
_diffrn_measured_fraction_theta_max 0.976
_diffrn_measurement_device_type 'ADSC Quantum 210r'
_diffrn_measurement_method 'Phi Scan'
_diffrn_radiation_monochromator 'Silicon Double Crystal'
_diffrn_radiation_type Synchrotron
_diffrn_radiation_wavelength 0.7109
_diffrn_reflns_av_R_equivalents 0.2155
_diffrn_reflns_av_unetI/netI 0.1260
_diffrn_reflns_laue_measured_fraction_full 0.979
_diffrn_reflns_laue_measured_fraction_max 0.976
_diffrn_reflns_limit_h_max 7
_diffrn_reflns_limit_h_min -7
_diffrn_reflns_limit_k_max 16
_diffrn_reflns_limit_k_min -16
_diffrn_reflns_limit_l_max 16
_diffrn_reflns_limit_l_min -16
_diffrn_reflns_number 18152
_diffrn_reflns_point_group_measured_fraction_full 0.979
_diffrn_reflns_point_group_measured_fraction_max 0.976
_diffrn_reflns_theta_full 25.000
_diffrn_reflns_theta_max 25.497
_diffrn_reflns_theta_min 1.473
_diffrn_source 'Australian Synchrotron'
_diffrn_standards_number 0
_exptl_absorpt_coefficient_mu 1.149
_exptl_absorpt_correction_type multi-scan
_exptl_absorpt_process_details 'XScale within XDS'
_exptl_crystal_colour colourless
_exptl_crystal_density_diffrn 1.316
_exptl_crystal_density_method 'not measured'
_exptl_crystal_description rod
_exptl_crystal_F_000 450
_exptl_crystal_size_max 0.03
_exptl_crystal_size_mid 0.01
_exptl_crystal_size_min 0.01
_refine_diff_density_max 2.031
_refine_diff_density_min -0.752
_refine_diff_density_rms 0.135
_refine_ls_extinction_method none
_refine_ls_goodness_of_fit_ref 1.004
_refine_ls_hydrogen_treatment constr
_refine_ls_matrix_type full
_refine_ls_number_parameters 262
_refine_ls_number_reflns 3987
_refine_ls_number_restraints 0
_refine_ls_restrained_S_all 1.004
_refine_ls_R_factor_all 0.0972
_refine_ls_R_factor_gt 0.0835
_refine_ls_shift/su_max 0.001
_refine_ls_shift/su_mean 0.000
_refine_ls_structure_factor_coef Fsqd
_refine_ls_weighting_details 'w=1/[\s^2^(Fo^2^)+(0.1356P)^2^] where P=(Fo^2^+2Fc^2^)/3'
_refine_ls_weighting_scheme calc
_refine_ls_wR_factor_gt 0.2089
_refine_ls_wR_factor_ref 0.2199
_reflns_Friedel_coverage 0.000
_reflns_number_gt 3087
_reflns_number_total 3987
_reflns_threshold_expression 'I > 2\s(I)'
_cod_data_source_file c5dt02323h2.cif
_cod_data_source_block 2
_cod_depositor_comments
;
The following automatic conversions were performed:

'_exptl_absorpt_correction_type' value 'Multi-Scan' changed to
'multi-scan' according to
/usr/data/users/saulius/crontab/automatic-downloads/rss-feeds/RSC/lib/dictionaries/cif_core.dic
dictionary named 'cif_core.dic' version 2.4.2 from 2011-04-26.

Automatic conversion script
Id: cif_fix_values 3271 2015-04-21 07:52:19Z andrius 

 Adding full bibliography for 7035861--7035865.cif.
;
_cod_database_code 7035863
_shelxl_version_number 2014/6
_shelx_space_group_comment
;
The symmetry employed for this shelxl refinement is uniquely defined
by the following loop, which should always be used as a source of
symmetry information in preference to the above space-group names.
They are only intended as comments.
;
_olex2_refinement_description
;
1. Fixed Uiso
 At 1.2 times of:
  All C(H) groups, All C(H,H) groups
 At 1.5 times of:
  All C(H,H,H) groups
2. Shared sites
{C33, C32}
{C25, C29}
3. Uiso/Uaniso restraints and constraints
Uanis(C33) = Uanis(C32)
Uanis(C25) = Uanis(C29)
4. Others
 Fixed Sof: O24(0.5) C25(0.5) H25(0.5) C29(0.5) H29A(0.5) H29B(0.5) H29C(0.5)
 O31(0.5) C32(0.5) H32A(0.5) H32B(0.5) H32C(0.5) C33(0.5) H33(0.5)
5.a Secondary CH2 refined with riding coordinates:
 C11(H11A,H11B), C13(H13A,H13B), C23(H23A,H23B)
5.b Me refined with riding coordinates:
 C28(H28A,H28B,H28C), C29(H29A,H29B,H29C), C32(H32A,H32B,H32C)
5.c Aromatic/amide H refined with riding coordinates:
 C6(H6), C7(H7), C9(H9), C10(H10), C15(H15), C16(H16), C18(H18), C19(H19),
 C25(H25), C33(H33)
;
_olex2_submission_special_instructions 'No special instructions were received'

loop_
_space_group_symop_operation_xyz
'x, y, z'
'-x, -y, -z'

loop_
_atom_site_label
_atom_site_type_symbol
_atom_site_fract_x
_atom_site_fract_y
_atom_site_fract_z
_atom_site_U_iso_or_equiv
_atom_site_adp_type
_atom_site_occupancy
_atom_site_site_symmetry_order
_atom_site_calc_flag
_atom_site_refinement_flags_posn
_atom_site_refinement_flags_occupancy
_atom_site_disorder_assembly
_atom_site_disorder_group
Zn1 Zn 1.27390(10) 1.05515(4) 0.50156(4) 0.0413(3) Uani 1 1 d . . . .
O2 O 1.2438(6) 0.9493(3) 0.3939(3) 0.0461(9) Uani 1 1 d . . . .
C3 C 1.2941(9) 0.8625(4) 0.3977(4) 0.0416(11) Uani 1 1 d . . . .
O4 O 1.4608(6) 0.8443(3) 0.4520(3) 0.0489(9) Uani 1 1 d . . . .
C5 C 1.1498(9) 0.7754(4) 0.3364(4) 0.0467(12) Uani 1 1 d . . . .
C6 C 0.9394(10) 0.7847(5) 0.2925(4) 0.0488(12) Uani 1 1 d . . . .
H6 H 0.8883 0.8476 0.2992 0.059 Uiso 1 1 calc R . . .
C7 C 0.8025(9) 0.7022(5) 0.2387(4) 0.0492(12) Uani 1 1 d . . . .
H7 H 0.6564 0.7087 0.2103 0.059 Uiso 1 1 calc R . . .
C8 C 0.8758(9) 0.6106(4) 0.2260(4) 0.0462(12) Uani 1 1 d . . . .
C9 C 1.0901(11) 0.6024(5) 0.2673(5) 0.0545(14) Uani 1 1 d . . . .
H9 H 1.1447 0.5406 0.2573 0.065 Uiso 1 1 calc R . . .
C10 C 1.2260(10) 0.6841(5) 0.3233(5) 0.0517(13) Uani 1 1 d . . . .
H10 H 1.3712 0.6774 0.3526 0.062 Uiso 1 1 calc R . . .
C11 C 0.7226(10) 0.5180(5) 0.1720(5) 0.0532(14) Uani 1 1 d . . . .
H11A H 0.6584 0.4730 0.2193 0.064 Uiso 1 1 calc R . . .
H11B H 0.5935 0.5392 0.1350 0.064 Uiso 1 1 calc R . . .
N12 N 0.8449(8) 0.4629(3) 0.1065(3) 0.0435(10) Uani 1 1 d . . . .
C13 C 0.7215(11) 0.3577(4) 0.0828(4) 0.0495(13) Uani 1 1 d . . . .
H13A H 0.7717 0.3288 0.0220 0.059 Uiso 1 1 calc R . . .
H13B H 0.5553 0.3578 0.0722 0.059 Uiso 1 1 calc R . . .
C14 C 0.7645(9) 0.2927(4) 0.1620(4) 0.0461(12) Uani 1 1 d . . . .
C15 C 0.9841(10) 0.3034(5) 0.2110(4) 0.0507(13) Uani 1 1 d . . . .
H15 H 1.1053 0.3517 0.1934 0.061 Uiso 1 1 calc R . . .
C16 C 1.0251(9) 0.2458(4) 0.2829(4) 0.0473(12) Uani 1 1 d . . . .
H16 H 1.1731 0.2562 0.3167 0.057 Uiso 1 1 calc R . . .
C17 C 0.8521(9) 0.1705(4) 0.3083(4) 0.0428(11) Uani 1 1 d . . . .
C18 C 0.6357(9) 0.1597(4) 0.2610(4) 0.0456(12) Uani 1 1 d . . . .
H18 H 0.5161 0.1099 0.2775 0.055 Uiso 1 1 calc R . . .
C19 C 0.5921(9) 0.2204(4) 0.1901(4) 0.0448(12) Uani 1 1 d . . . .
H19 H 0.4413 0.2129 0.1595 0.054 Uiso 1 1 calc R . . .
C20 C 0.9009(9) 0.1068(4) 0.3849(4) 0.0428(11) Uani 1 1 d . . . .
O21 O 1.0771(7) 0.1375(3) 0.4436(3) 0.0478(9) Uani 1 1 d . . . .
O22 O 0.7681(6) 0.0218(3) 0.3868(3) 0.0437(8) Uani 1 1 d . . . .
C23 C 0.8959(10) 0.5152(4) 0.0218(4) 0.0468(12) Uani 1 1 d . . . .
H23A H 0.9251 0.5889 0.0403 0.056 Uiso 1 1 calc R . . .
H23B H 0.7622 0.4989 -0.0271 0.056 Uiso 1 1 calc R . . .
O24 O 0.5639(17) 0.8657(10) 0.0498(9) 0.082(3) Uani 0.5 1 d . P A 2
C25 C 0.7146(15) 0.9313(8) 0.0983(7) 0.086(2) Uani 0.5 1 d . P A 2
H25 H 0.6757 0.9862 0.1370 0.103 Uiso 0.5 1 calc R P A 2
N26 N 0.9368(10) 0.9197(4) 0.0925(4) 0.0604(13) Uani 1 1 d . . . .
C28 C 1.1175(14) 0.9915(6) 0.1458(6) 0.0715(19) Uani 1 1 d . . . .
H28A H 1.2652 0.9723 0.1337 0.107 Uiso 1 1 calc R . . .
H28B H 1.1132 1.0586 0.1250 0.107 Uiso 1 1 calc R . . .
H28C H 1.0979 0.9927 0.2150 0.107 Uiso 1 1 calc R . . .
C29 C 0.7146(15) 0.9313(8) 0.0983(7) 0.086(2) Uani 0.5 1 d . P A 1
H29A H 0.7103 0.9950 0.1370 0.129 Uiso 0.5 1 calc R P A 1
H29B H 0.6411 0.9323 0.0331 0.129 Uiso 0.5 1 calc R P A 1
H29C H 0.6329 0.8751 0.1289 0.129 Uiso 0.5 1 calc R P A 1
O31 O 0.817(2) 0.7711(9) 0.0014(9) 0.081(3) Uani 0.5 1 d . P A 1
C32 C 0.9910(15) 0.8353(6) 0.0413(6) 0.0729(19) Uani 0.5 1 d . P A 2
H32A H 1.1576 0.8402 0.0453 0.109 Uiso 0.5 1 calc R P A 2
H32B H 0.9227 0.7744 0.0692 0.109 Uiso 0.5 1 calc R P A 2
H32C H 0.9309 0.8317 -0.0265 0.109 Uiso 0.5 1 calc R P A 2
C33 C 0.9910(15) 0.8353(6) 0.0413(6) 0.0729(19) Uani 0.5 1 d . P A 1
H33 H 1.1442 0.8256 0.0363 0.087 Uiso 0.5 1 calc R P A 1

loop_
_atom_site_aniso_label
_atom_site_aniso_U_11
_atom_site_aniso_U_22
_atom_site_aniso_U_33
_atom_site_aniso_U_23
_atom_site_aniso_U_13
_atom_site_aniso_U_12
Zn1 0.0483(4) 0.0359(4) 0.0361(4) 0.0058(3) -0.0173(2) 0.0059(2)
O2 0.056(2) 0.0393(19) 0.039(2) 0.0018(16) -0.0167(16) 0.0077(15)
C3 0.049(3) 0.042(3) 0.030(3) 0.005(2) -0.011(2) 0.002(2)
O4 0.048(2) 0.044(2) 0.050(2) 0.0090(18) -0.0164(16) 0.0014(15)
C5 0.049(3) 0.047(3) 0.041(3) 0.004(2) -0.012(2) 0.006(2)
C6 0.054(3) 0.051(3) 0.038(3) -0.001(2) -0.016(2) 0.011(2)
C7 0.046(3) 0.057(3) 0.041(3) 0.001(3) -0.015(2) 0.007(2)
C8 0.048(3) 0.048(3) 0.036(3) -0.004(2) -0.012(2) -0.001(2)
C9 0.062(3) 0.046(3) 0.051(4) -0.007(3) -0.011(3) 0.009(2)
C10 0.047(3) 0.051(3) 0.052(3) -0.005(3) -0.013(2) 0.007(2)
C11 0.049(3) 0.053(3) 0.049(3) -0.001(3) -0.014(2) -0.002(2)
N12 0.061(3) 0.035(2) 0.030(2) 0.0035(18) -0.0119(18) 0.0033(17)
C13 0.065(3) 0.040(3) 0.038(3) 0.006(2) -0.017(2) 0.000(2)
C14 0.057(3) 0.041(3) 0.037(3) 0.007(2) -0.014(2) 0.004(2)
C15 0.053(3) 0.049(3) 0.045(3) 0.012(3) -0.010(2) -0.001(2)
C16 0.045(3) 0.050(3) 0.044(3) 0.007(2) -0.011(2) 0.006(2)
C17 0.050(3) 0.041(3) 0.036(3) 0.006(2) -0.013(2) 0.009(2)
C18 0.047(3) 0.045(3) 0.042(3) 0.011(2) -0.012(2) 0.005(2)
C19 0.045(3) 0.047(3) 0.039(3) 0.008(2) -0.016(2) 0.004(2)
C20 0.053(3) 0.037(3) 0.037(3) 0.004(2) -0.012(2) 0.012(2)
O21 0.059(2) 0.041(2) 0.039(2) 0.0004(16) -0.0207(16) 0.0101(15)
O22 0.057(2) 0.0382(19) 0.0337(19) 0.0055(15) -0.0116(15) 0.0091(15)
C23 0.062(3) 0.038(3) 0.036(3) 0.009(2) -0.020(2) 0.006(2)
O24 0.055(5) 0.106(9) 0.075(7) -0.005(7) -0.011(5) 0.002(5)
C25 0.082(6) 0.094(6) 0.076(6) 0.007(5) -0.012(4) 0.008(4)
N26 0.066(3) 0.056(3) 0.054(3) 0.001(3) -0.013(2) 0.007(2)
C28 0.086(5) 0.061(4) 0.058(4) -0.001(3) -0.010(3) -0.003(3)
C29 0.082(6) 0.094(6) 0.076(6) 0.007(5) -0.012(4) 0.008(4)
O31 0.092(8) 0.073(7) 0.071(7) 0.004(6) -0.010(5) 0.003(5)
C32 0.100(5) 0.057(4) 0.054(4) 0.005(3) -0.009(4) 0.003(4)
C33 0.100(5) 0.057(4) 0.054(4) 0.005(3) -0.009(4) 0.003(4)

loop_
_atom_type_symbol
_atom_type_description
_atom_type_scat_dispersion_real
_atom_type_scat_dispersion_imag
_atom_type_scat_source
C C 0.0033 0.0016 'International Tables Vol C Tables 4.2.6.8 and 6.1.1.4'
H H 0.0000 0.0000 'International Tables Vol C Tables 4.2.6.8 and 6.1.1.4'
N N 0.0061 0.0033 'International Tables Vol C Tables 4.2.6.8 and 6.1.1.4'
O O 0.0106 0.0060 'International Tables Vol C Tables 4.2.6.8 and 6.1.1.4'
Zn Zn 0.2920 1.4260 'International Tables Vol C Tables 4.2.6.8 and 6.1.1.4'

loop_
_geom_angle_atom_site_label_1
_geom_angle_atom_site_label_2
_geom_angle_atom_site_label_3
_geom_angle
_geom_angle_site_symmetry_1
_geom_angle_site_symmetry_3
O4 Zn1 O2 128.06(18) 2_876 .
O4 Zn1 O22 101.72(17) 2_876 2_766
O21 Zn1 O2 97.91(16) 1_565 .
O21 Zn1 O4 100.86(17) 1_565 2_876
O21 Zn1 O22 129.23(17) 1_565 2_766
O22 Zn1 O2 102.72(17) 2_766 .
C3 O2 Zn1 126.4(4) . .
O2 C3 O4 123.7(5) . .
O2 C3 C5 118.8(5) . .
O4 C3 C5 117.5(5) . .
C3 O4 Zn1 123.2(4) . 2_876
C6 C5 C3 120.5(5) . .
C6 C5 C10 119.4(5) . .
C10 C5 C3 120.0(5) . .
C5 C6 H6 120.0 . .
C5 C6 C7 120.1(6) . .
C7 C6 H6 120.0 . .
C6 C7 H7 119.5 . .
C8 C7 C6 121.0(5) . .
C8 C7 H7 119.5 . .
C7 C8 C9 118.9(5) . .
C7 C8 C11 121.6(5) . .
C9 C8 C11 119.5(5) . .
C8 C9 H9 119.8 . .
C8 C9 C10 120.5(6) . .
C10 C9 H9 119.8 . .
C5 C10 C9 120.1(5) . .
C5 C10 H10 119.9 . .
C9 C10 H10 119.9 . .
C8 C11 H11A 109.2 . .
C8 C11 H11B 109.2 . .
H11A C11 H11B 107.9 . .
N12 C11 C8 112.1(5) . .
N12 C11 H11A 109.2 . .
N12 C11 H11B 109.2 . .
C11 N12 C13 110.3(5) . .
C11 N12 C23 112.1(5) . .
C23 N12 C13 113.5(4) . .
N12 C13 H13A 109.3 . .
N12 C13 H13B 109.3 . .
N12 C13 C14 111.8(4) . .
H13A C13 H13B 107.9 . .
C14 C13 H13A 109.3 . .
C14 C13 H13B 109.3 . .
C15 C14 C13 120.2(5) . .
C19 C14 C13 122.2(5) . .
C19 C14 C15 117.5(5) . .
C14 C15 H15 119.6 . .
C16 C15 C14 120.9(5) . .
C16 C15 H15 119.6 . .
C15 C16 H16 119.4 . .
C15 C16 C17 121.2(5) . .
C17 C16 H16 119.4 . .
C16 C17 C20 120.5(5) . .
C18 C17 C16 118.3(5) . .
C18 C17 C20 121.1(5) . .
C17 C18 H18 119.8 . .
C19 C18 C17 120.5(5) . .
C19 C18 H18 119.7 . .
C14 C19 H19 119.2 . .
C18 C19 C14 121.5(5) . .
C18 C19 H19 119.2 . .
O21 C20 C17 118.0(5) . .
O21 C20 O22 123.4(5) . .
O22 C20 C17 118.6(5) . .
C20 O21 Zn1 126.6(3) . 1_545
C20 O22 Zn1 126.7(3) . 2_766
N12 C23 C23 111.1(5) . 2_765
N12 C23 H23A 109.4 . .
N12 C23 H23B 109.4 . .
C23 C23 H23A 109.4 2_765 .
C23 C23 H23B 109.4 2_765 .
H23A C23 H23B 108.0 . .
O24 C25 H25 121.7 . .
O24 C25 N26 116.7(10) . .
N26 C25 H25 121.7 . .
C25 N26 C28 119.8(7) . .
C25 N26 C32 121.2(7) . .
C29 N26 C28 119.8(7) . .
C29 N26 C33 121.2(7) . .
C32 N26 C28 118.9(6) . .
C33 N26 C28 118.9(6) . .
N26 C28 H28A 109.5 . .
N26 C28 H28B 109.5 . .
N26 C28 H28C 109.5 . .
H28A C28 H28B 109.5 . .
H28A C28 H28C 109.5 . .
H28B C28 H28C 109.5 . .
N26 C29 H29A 109.5 . .
N26 C29 H29B 109.5 . .
N26 C29 H29C 109.5 . .
H29A C29 H29B 109.5 . .
H29A C29 H29C 109.5 . .
H29B C29 H29C 109.5 . .
N26 C32 H32A 109.5 . .
N26 C32 H32B 109.5 . .
N26 C32 H32C 109.5 . .
H32A C32 H32B 109.5 . .
H32A C32 H32C 109.5 . .
H32B C32 H32C 109.5 . .
N26 C33 H33 122.6 . .
O31 C33 N26 114.7(9) . .
O31 C33 H33 122.6 . .

loop_
_geom_bond_atom_site_label_1
_geom_bond_atom_site_label_2
_geom_bond_distance
_geom_bond_site_symmetry_2
Zn1 O2 1.958(4) .
Zn1 O4 1.931(4) 2_876
Zn1 O21 1.929(4) 1_565
Zn1 O22 1.955(4) 2_766
O2 C3 1.263(7) .
C3 O4 1.273(6) .
C3 C5 1.492(8) .
O4 Zn1 1.931(4) 2_876
C5 C6 1.382(8) .
C5 C10 1.388(8) .
C6 H6 0.9500 .
C6 C7 1.388(8) .
C7 H7 0.9500 .
C7 C8 1.382(9) .
C8 C9 1.386(8) .
C8 C11 1.520(8) .
C9 H9 0.9500 .
C9 C10 1.392(8) .
C10 H10 0.9500 .
C11 H11A 0.9900 .
C11 H11B 0.9900 .
C11 N12 1.443(8) .
N12 C13 1.483(7) .
N12 C23 1.454(7) .
C13 H13A 0.9900 .
C13 H13B 0.9900 .
C13 C14 1.504(7) .
C14 C15 1.407(8) .
C14 C19 1.397(8) .
C15 H15 0.9500 .
C15 C16 1.354(8) .
C16 H16 0.9500 .
C16 C17 1.409(8) .
C17 C18 1.381(8) .
C17 C20 1.471(7) .
C18 H18 0.9500 .
C18 C19 1.376(8) .
C19 H19 0.9500 .
C20 O21 1.268(7) .
C20 O22 1.284(7) .
O21 Zn1 1.929(4) 1_545
O22 Zn1 1.955(4) 2_766
C23 C23 1.521(12) 2_765
C23 H23A 0.9900 .
C23 H23B 0.9900 .
O24 C25 1.258(14) .
C25 H25 0.9500 .
C25 N26 1.366(11) .
N26 C28 1.432(9) .
N26 C29 1.366(11) .
N26 C32 1.391(10) .
N26 C33 1.391(10) .
C28 H28A 0.9800 .
C28 H28B 0.9800 .
C28 H28C 0.9800 .
C29 H29A 0.9800 .
C29 H29B 0.9800 .
C29 H29C 0.9800 .
O31 C33 1.289(14) .
C32 H32A 0.9800 .
C32 H32B 0.9800 .
C32 H32C 0.9800 .
C33 H33 0.9500 .

loop_
_geom_torsion_atom_site_label_1
_geom_torsion_atom_site_label_2
_geom_torsion_atom_site_label_3
_geom_torsion_atom_site_label_4
_geom_torsion
_geom_torsion_site_symmetry_4
Zn1 O2 C3 O4 -35.0(8) .
Zn1 O2 C3 C5 144.4(4) .
O2 C3 O4 Zn1 -24.3(8) 2_876
O2 C3 C5 C6 -13.8(8) .
O2 C3 C5 C10 166.5(6) .
C3 C5 C6 C7 -177.4(5) .
C3 C5 C10 C9 179.0(5) .
O4 C3 C5 C6 165.6(5) .
O4 C3 C5 C10 -14.1(8) .
C5 C3 O4 Zn1 156.3(4) 2_876
C5 C6 C7 C8 -1.7(9) .
C6 C5 C10 C9 -0.7(9) .
C6 C7 C8 C9 -0.5(9) .
C6 C7 C8 C11 176.5(5) .
C7 C8 C9 C10 2.1(9) .
C7 C8 C11 N12 136.7(6) .
C8 C9 C10 C5 -1.5(10) .
C8 C11 N12 C13 159.6(5) .
C8 C11 N12 C23 -72.8(6) .
C9 C8 C11 N12 -46.3(8) .
C10 C5 C6 C7 2.3(9) .
C11 C8 C9 C10 -175.0(6) .
C11 N12 C13 C14 -79.4(6) .
C11 N12 C23 C23 154.8(6) 2_765
N12 C13 C14 C15 -39.6(8) .
N12 C13 C14 C19 140.4(6) .
C13 N12 C23 C23 -79.4(7) 2_765
C13 C14 C15 C16 179.7(6) .
C13 C14 C19 C18 178.2(6) .
C14 C15 C16 C17 2.6(10) .
C15 C14 C19 C18 -1.8(9) .
C15 C16 C17 C18 -2.8(9) .
C15 C16 C17 C20 178.4(6) .
C16 C17 C18 C19 0.7(9) .
C16 C17 C20 O21 18.5(8) .
C16 C17 C20 O22 -159.2(5) .
C17 C18 C19 C14 1.6(9) .
C17 C20 O21 Zn1 -144.9(4) 1_545
C17 C20 O22 Zn1 -158.0(4) 2_766
C18 C17 C20 O21 -160.2(5) .
C18 C17 C20 O22 22.1(8) .
C19 C14 C15 C16 -0.3(9) .
C20 C17 C18 C19 179.5(5) .
O21 C20 O22 Zn1 24.4(8) 2_766
O22 C20 O21 Zn1 32.7(8) 1_545
C23 N12 C13 C14 153.9(5) .
O24 C25 N26 C28 -180.0(10) .
O24 C25 N26 C32 -4.8(13) .
C28 N26 C33 O31 175.2(8) .
C29 N26 C33 O31 0.0(11) .
